data_7708698
loop_
_publ_author_name
'Sun, Peipei'
'Wu, Jin'
'Wang, Zhiqiang'
'Wang, Xiang'
'Chen, Ning'
'Wu, Tao'

_publ_section_title
;
 A pillar-layered chalcogenide framework assembled by [Mn5S12N12]n layers
 and [Sb2S5] inorganic pillars
;
_journal_name_full 'Dalton Transactions'
_journal_paper_doi 10.1039/D1DT02838C
_journal_year 2021
_chemical_formula_moiety '0.05(H48 Mn10 N24 S30 Sb12)'
_chemical_formula_sum 'C H0.05 Mn N S Sb'
_chemical_formula_weight 234.82
_space_group_crystal_system trigonal
_space_group_IT_number 165
_space_group_name_Hall '-P 3 2"c'
_space_group_name_H-M_alt 'P -3 c 1'
_atom_sites_solution_hydrogens geom
_atom_sites_solution_primary iterative
_audit_creation_date 2020-06-11
_audit_creation_method
;
Olex2 1.2
(compiled 2018.05.29 svn.r3508 for OlexSys, GUI svn.r5506)
;
_audit_update_record
;
2020-08-03 deposited with the CCDC.	2021-10-18 downloaded from the CCDC.
;
_cell_angle_alpha 90
_cell_angle_beta 90
_cell_angle_gamma 120
_cell_formula_units_Z 21
_cell_length_a 13.4726(8)
_cell_length_b 13.4726(8)
_cell_length_c 16.6266(12)
_cell_measurement_reflns_used 2944
_cell_measurement_temperature 120.03
_cell_measurement_theta_max 25.28
_cell_measurement_theta_min 3.01
_cell_volume 2613.6(3)
_computing_cell_refinement 'SAINT v8.37A (Bruker, 2015)'
_computing_data_reduction 'SAINT v8.37A (Bruker, 2015)'
_computing_molecular_graphics 'Olex2 (Dolomanov et al., 2009)'
_computing_publication_material 'Olex2 (Dolomanov et al., 2009)'
_computing_structure_refinement 'XL (Sheldrick, 2008)'
_computing_structure_solution 'olex2.solve (Bourhis et al., 2015)'
_diffrn_ambient_temperature 120.03
_diffrn_measured_fraction_theta_full 0.972
_diffrn_measured_fraction_theta_max 0.970
_diffrn_measurement_device_type 'Bruker APEX-II CCD'
_diffrn_measurement_method '\f and \w scans'
_diffrn_radiation_type MoK\a
_diffrn_radiation_wavelength 0.71073
_diffrn_reflns_av_R_equivalents 0.1114
_diffrn_reflns_av_unetI/netI 0.0612
_diffrn_reflns_Laue_measured_fraction_full 0.972
_diffrn_reflns_Laue_measured_fraction_max 0.970
_diffrn_reflns_limit_h_max 15
_diffrn_reflns_limit_h_min -14
_diffrn_reflns_limit_k_max 16
_diffrn_reflns_limit_k_min -16
_diffrn_reflns_limit_l_max 16
_diffrn_reflns_limit_l_min -20
_diffrn_reflns_number 12653
_diffrn_reflns_point_group_measured_fraction_full 0.972
_diffrn_reflns_point_group_measured_fraction_max 0.970
_diffrn_reflns_theta_full 25.242
_diffrn_reflns_theta_max 25.371
_diffrn_reflns_theta_min 3.009
_diffrn_standards_number 0
_exptl_absorpt_coefficient_mu 8.198
_exptl_absorpt_correction_T_max 0.7452
_exptl_absorpt_correction_T_min 0.4915
_exptl_absorpt_correction_type multi-scan
_exptl_crystal_colour 'orangish orange'
_exptl_crystal_colour_modifier orangish
_exptl_crystal_colour_primary orange
_exptl_crystal_density_diffrn 3.133
_exptl_crystal_description needle
_exptl_crystal_F_000 2206
_refine_diff_density_max 1.753
_refine_diff_density_min -1.274
_refine_diff_density_rms 0.266
_refine_ls_extinction_method none
_refine_ls_goodness_of_fit_ref 1.025
_refine_ls_hydrogen_treatment constr
_refine_ls_matrix_type full
_refine_ls_number_parameters 60
_refine_ls_number_reflns 1559
_refine_ls_number_restraints 0
_refine_ls_restrained_S_all 1.025
_refine_ls_R_factor_all 0.0668
_refine_ls_R_factor_gt 0.0479
_refine_ls_shift/su_max 0.000
_refine_ls_shift/su_mean 0.000
_refine_ls_structure_factor_coef Fsqd
_refine_ls_weighting_details 'w=1/[\s^2^(Fo^2^)+(0.0543P)^2^+45.1663P] where P=(Fo^2^+2Fc^2^)/3'
_refine_ls_weighting_scheme calc
_refine_ls_wR_factor_gt 0.1131
_refine_ls_wR_factor_ref 0.1255
_reflns_Friedel_coverage 0.000
_reflns_number_gt 1228
_reflns_number_total 1559
_reflns_threshold_expression 'I > 2\s(I)'
_cod_data_source_file d1dt02838c2.cif
_cod_data_source_block MAC-1
_cod_original_cell_volume 2613.6(4)
_cod_database_code 7708698
_shelx_shelxl_version_number 2014/7
_shelx_space_group_comment
;
The symmetry employed for this shelxl refinement is uniquely defined
by the following loop, which should always be used as a source of
symmetry information in preference to the above space-group names.
They are only intended as comments.
;
_olex2_refinement_description
;
1. Fixed Uiso
 At 1.2 times of:
  All N(H,H) groups
2.a Secondary CH2 refined with riding coordinates:
 N2(H2A,H2B), N1(H1A,H1B)
;
_olex2_submission_special_instructions 'No special instructions were received'

loop_
_space_group_symop_operation_xyz
'x, y, z'
'-y, x-y, z'
'-x+y, -x, z'
'y, x, -z+1/2'
'x-y, -y, -z+1/2'
'-x, -x+y, -z+1/2'
'-x, -y, -z'
'y, -x+y, -z'
'x-y, x, -z'
'-y, -x, z-1/2'
'-x+y, y, z-1/2'
'x, x-y, z-1/2'

loop_
_atom_site_label
_atom_site_type_symbol
_atom_site_fract_x
_atom_site_fract_y
_atom_site_fract_z
_atom_site_U_iso_or_equiv
_atom_site_adp_type
_atom_site_occupancy
_atom_site_site_symmetry_order
_atom_site_calc_flag
_atom_site_refinement_flags_posn
_atom_site_refinement_flags_adp
_atom_site_refinement_flags_occupancy
_atom_site_disorder_assembly
_atom_site_disorder_group
Sb1 Sb 0.12883(5) 0.58139(5) 0.31169(3) 0.0147(2) Uani 1 1 d . . . . .
Mn2 Mn 0.3333 0.6667 0.50404(14) 0.0117(5) Uani 1 3 d S T P . .
Mn1 Mn 0.5000 0.5000 0.5000 0.0148(5) Uani 1 2 d S T P . .
S2 S 0.17119(19) 0.49896(19) 0.42704(13) 0.0143(5) Uani 1 1 d . . . . .
S3 S 0.0000 0.3904(2) 0.2500 0.0174(7) Uani 1 2 d S T P . .
S1 S -0.0213(2) 0.6010(2) 0.37245(13) 0.0173(5) Uani 1 1 d . . . . .
N2 N 0.3121(6) 0.5263(6) 0.5949(4) 0.0136(16) Uani 1 1 d . . . . .
H2A H 0.3663 0.5584 0.6340 0.016 Uiso 1 1 calc R . . . .
H2B H 0.2420 0.4951 0.6187 0.016 Uiso 1 1 calc R . . . .
N1 N 0.3234(7) 0.4370(7) 0.5541(4) 0.0182(17) Uani 1 1 d . . . . .
H1A H 0.2701 0.4068 0.5143 0.022 Uiso 1 1 calc R . . . .
H1B H 0.3084 0.3799 0.5898 0.022 Uiso 1 1 calc R . . . .

loop_
_atom_site_aniso_label
_atom_site_aniso_U_11
_atom_site_aniso_U_22
_atom_site_aniso_U_33
_atom_site_aniso_U_23
_atom_site_aniso_U_13
_atom_site_aniso_U_12
Sb1 0.0138(4) 0.0204(4) 0.0074(4) 0.0017(2) 0.0009(2) 0.0067(3)
Mn2 0.0139(8) 0.0139(8) 0.0073(12) 0.000 0.000 0.0069(4)
Mn1 0.0199(11) 0.0198(11) 0.0097(10) 0.0012(8) 0.0005(8) 0.0137(9)
S2 0.0165(12) 0.0172(12) 0.0088(11) 0.0002(9) -0.0008(9) 0.0080(10)
S3 0.0189(17) 0.0216(13) 0.0107(16) -0.0014(7) -0.0029(13) 0.0095(8)
S1 0.0174(12) 0.0241(13) 0.0131(12) 0.0020(10) 0.0020(9) 0.0122(10)
N2 0.014(4) 0.015(4) 0.014(4) -0.005(3) -0.001(3) 0.008(3)
N1 0.030(5) 0.017(4) 0.011(4) 0.007(3) 0.001(3) 0.014(4)

loop_
_atom_type_symbol
_atom_type_description
_atom_type_scat_dispersion_real
_atom_type_scat_dispersion_imag
_atom_type_scat_source
C C 0.0033 0.0016 'International Tables Vol C Tables 4.2.6.8 and 6.1.1.4'
N N 0.0061 0.0033 'International Tables Vol C Tables 4.2.6.8 and 6.1.1.4'
S S 0.1246 0.1234 'International Tables Vol C Tables 4.2.6.8 and 6.1.1.4'
Mn Mn 0.3368 0.7283 'International Tables Vol C Tables 4.2.6.8 and 6.1.1.4'
Sb Sb -0.5866 1.5461 'International Tables Vol C Tables 4.2.6.8 and 6.1.1.4'
H H 0.0000 0.0000 'International Tables Vol C Tables 4.2.6.8 and 6.1.1.4'

loop_
_geom_angle_atom_site_label_1
_geom_angle_atom_site_label_2
_geom_angle_atom_site_label_3
_geom_angle
_geom_angle_site_symmetry_1
_geom_angle_site_symmetry_3
_geom_angle_publ_flag
S2 Sb1 S3 93.13(7) . . ?
S1 Sb1 S2 97.02(8) . . ?
S1 Sb1 S3 95.55(7) . . ?
S2 Mn2 S2 97.26(8) . 2_665 ?
S2 Mn2 S2 97.26(9) 3_565 2_665 ?
S2 Mn2 S2 97.26(9) 3_565 . ?
N2 Mn2 S2 95.55(19) 3_565 . ?
N2 Mn2 S2 166.7(2) . 3_565 ?
N2 Mn2 S2 84.47(19) 2_665 2_665 ?
N2 Mn2 S2 166.7(2) 3_565 2_665 ?
N2 Mn2 S2 84.47(19) 3_565 3_565 ?
N2 Mn2 S2 84.47(19) . . ?
N2 Mn2 S2 166.7(2) 2_665 . ?
N2 Mn2 S2 95.55(19) 2_665 3_565 ?
N2 Mn2 S2 95.55(19) . 2_665 ?
N2 Mn2 N2 82.3(3) 3_565 . ?
N2 Mn2 N2 82.3(3) 3_565 2_665 ?
N2 Mn2 N2 82.3(3) 2_665 . ?
S2 Mn1 S2 180.0 2_665 8_556 ?
S1 Mn1 S2 87.32(7) 8_556 8_556 ?
S1 Mn1 S2 87.32(7) 2_665 2_665 ?
S1 Mn1 S2 92.68(7) 8_556 2_665 ?
S1 Mn1 S2 92.68(7) 2_665 8_556 ?
S1 Mn1 S1 180.0 8_556 2_665 ?
N1 Mn1 S2 93.19(19) 7_666 8_556 ?
N1 Mn1 S2 86.81(19) . 8_556 ?
N1 Mn1 S2 86.81(19) 7_666 2_665 ?
N1 Mn1 S2 93.19(19) . 2_665 ?
N1 Mn1 S1 91.8(2) . 8_556 ?
N1 Mn1 S1 91.8(2) 7_666 2_665 ?
N1 Mn1 S1 88.2(2) . 2_665 ?
N1 Mn1 S1 88.2(2) 7_666 8_556 ?
N1 Mn1 N1 180.0(4) . 7_666 ?
Sb1 S2 Mn2 106.46(9) . . ?
Sb1 S2 Mn1 87.37(7) . 3_565 ?
Mn2 S2 Mn1 97.40(8) . 3_565 ?
Sb1 S3 Sb1 93.72(12) 6 . ?
Sb1 S1 Mn1 88.06(7) . 3_565 ?
N1 N2 Mn2 110.4(5) . . ?
N2 N1 Mn1 113.5(5) . . ?

loop_
_geom_bond_atom_site_label_1
_geom_bond_atom_site_label_2
_geom_bond_distance
_geom_bond_site_symmetry_2
_geom_bond_publ_flag
Sb1 S2 2.423(2) . ?
Sb1 S3 2.494(2) . ?
Sb1 S1 2.391(2) . ?
Mn2 S2 2.565(2) 3_565 ?
Mn2 S2 2.565(2) 2_665 ?
Mn2 S2 2.565(2) . ?
Mn2 N2 2.324(8) 2_665 ?
Mn2 N2 2.324(8) . ?
Mn2 N2 2.324(8) 3_565 ?
Mn1 S2 2.612(2) 2_665 ?
Mn1 S2 2.612(2) 8_556 ?
Mn1 S1 2.612(2) 8_556 ?
Mn1 S1 2.612(2) 2_665 ?
Mn1 N1 2.274(8) 7_666 ?
Mn1 N1 2.274(8) . ?
S2 Mn1 2.612(2) 3_565 ?
S3 Sb1 2.494(2) 6 ?
S1 Mn1 2.612(2) 3_565 ?
N2 N1 1.455(10) . ?
